data_2228669
loop_
_publ_author_name
'Landman, Maril\'e'
'van der Westhuizen, Belinda'
'Bezuidenhout, Daniela I.'
'Liles, David C.'

_publ_section_title
;
 <i>N</i>-(2,4,6-Trimethylphenyl)formamide
;
_journal_coeditor_code BT5433
_journal_issue 1
_journal_name_full 'Acta Crystallographica Section E'
_journal_page_first o120
_journal_paper_doi 10.1107/S1600536810051469
_journal_volume 67
_journal_year 2011
_chemical_formula_iupac 'C10 H13 N O'
_chemical_formula_moiety 'C10 H13 N O'
_chemical_formula_sum 'C10 H13 N O'
_chemical_formula_weight 163.21
_chemical_name_common
;
N-Mesitylformamide
;
_chemical_name_systematic
;
<i>N</i>-(2,4,6-Trimethylphenyl)formamide
;
_space_group_IT_number 14
_symmetry_cell_setting monoclinic
_symmetry_space_group_name_Hall '-P 2ybc'
_symmetry_space_group_name_H-M 'P 1 21/c 1'
_atom_sites_solution_hydrogens difmap
_atom_sites_solution_primary direct
_atom_sites_solution_secondary difmap
_audit_creation_method SHELXL-97
_cell_angle_alpha 90.00
_cell_angle_beta 119.3610(10)
_cell_angle_gamma 90.00
_cell_formula_units_Z 4
_cell_length_a 8.0659(7)
_cell_length_b 15.9004(13)
_cell_length_c 8.4290(7)
_cell_measurement_reflns_used 3714
_cell_measurement_temperature 293(2)
_cell_measurement_theta_max 26.425
_cell_measurement_theta_min 2.772
_cell_volume 942.17(14)
_computing_cell_refinement '<i>SAINT</i> (Bruker, 2001)'
_computing_data_collection '<i>SMART</i> (Bruker, 2001)'
_computing_data_reduction '<i>SAINT</i> (Bruker, 2001)'
_computing_molecular_graphics
;
<i>POV-RAY</i> (Cason, 2004) and
<i>Mercury</i> (Bruno <i>et al.</i>, 2002)
;
_computing_publication_material
;
<i>SHELXL97</i> (Sheldrick, 2008) and <i>PLATON</i> (Spek, 2009)
;
_computing_structure_refinement
;
<i>SHELXTL</i> (Sheldrick, 2008) and <i>SHELXL97</i> (Sheldrick,
2008)
;
_computing_structure_solution '<i>SHELXTL</i> (Sheldrick, 2008)'
_diffrn_ambient_temperature 293(2)
_diffrn_detector_area_resol_mean 8.3
_diffrn_measured_fraction_theta_full 0.995
_diffrn_measured_fraction_theta_max 0.915
_diffrn_measurement_device_type 'Bruker P4'
_diffrn_measurement_method '\f and \w'
_diffrn_radiation_monochromator graphite
_diffrn_radiation_source 'fine-focus sealed tube'
_diffrn_radiation_type MoK\a
_diffrn_radiation_wavelength 0.71073
_diffrn_reflns_av_R_equivalents 0.0255
_diffrn_reflns_av_sigmaI/netI 0.0245
_diffrn_reflns_limit_h_max 10
_diffrn_reflns_limit_h_min -9
_diffrn_reflns_limit_k_max 18
_diffrn_reflns_limit_k_min -14
_diffrn_reflns_limit_l_max 5
_diffrn_reflns_limit_l_min -10
_diffrn_reflns_number 4988
_diffrn_reflns_theta_full 25.00
_diffrn_reflns_theta_max 26.42
_diffrn_reflns_theta_min 2.56
_exptl_absorpt_coefficient_mu 0.074
_exptl_absorpt_correction_T_max 0.979
_exptl_absorpt_correction_T_min 0.946
_exptl_absorpt_correction_type multi-scan
_exptl_absorpt_process_details '(SADABS; Bruker, 2001)'
_exptl_crystal_colour colourless
_exptl_crystal_density_diffrn 1.151
_exptl_crystal_density_method 'not measured'
_exptl_crystal_description prism
_exptl_crystal_F_000 352
_exptl_crystal_size_max 0.44
_exptl_crystal_size_mid 0.38
_exptl_crystal_size_min 0.28
_refine_diff_density_max 0.208
_refine_diff_density_min -0.206
_refine_ls_extinction_coef 0
_refine_ls_extinction_method none
_refine_ls_goodness_of_fit_ref 1.094
_refine_ls_hydrogen_treatment refall
_refine_ls_matrix_type full
_refine_ls_number_constraints 0
_refine_ls_number_parameters 161
_refine_ls_number_reflns 1778
_refine_ls_number_restraints 0
_refine_ls_restrained_S_all 1.094
_refine_ls_R_factor_all 0.0507
_refine_ls_R_factor_gt 0.0477
_refine_ls_shift/su_max 0.004
_refine_ls_shift/su_mean 0.001
_refine_ls_structure_factor_coef Fsqd
_refine_ls_weighting_details 'calc w=1/[\s^2^(Fo^2^)+(0.0738P)^2^+0.1860P] where P=(Fo^2^+2Fc^2^)/3'
_refine_ls_weighting_scheme calc
_refine_ls_wR_factor_gt 0.1352
_refine_ls_wR_factor_ref 0.1382
_reflns_number_gt 1607
_reflns_number_total 1778
_reflns_threshold_expression I>2\s(I)
_cod_data_source_file bt5433.cif
_cod_data_source_block I
_cod_original_sg_symbol_H-M 'P 21/c'
_cod_database_code 2228669
_cod_database_fobs_code 2228669

loop_
_symmetry_equiv_pos_as_xyz
'x, y, z'
'-x, y+1/2, -z+1/2'
'-x, -y, -z'
'x, -y-1/2, z-1/2'

loop_
_atom_site_type_symbol
_atom_site_label
_atom_site_fract_x
_atom_site_fract_y
_atom_site_fract_z
_atom_site_U_iso_or_equiv
_atom_site_adp_type
_atom_site_calc_flag
_atom_site_refinement_flags
_atom_site_occupancy
_atom_site_disorder_assembly
_atom_site_disorder_group
C C1 0.7933(2) 0.16285(9) 0.08870(17) 0.0407(4) Uani d . 1 . .
C C2 0.6198(2) 0.16921(10) 0.08652(19) 0.0466(4) Uani d . 1 . .
C C3 0.5674(2) 0.10396(11) 0.1617(2) 0.0509(4) Uani d . 1 . .
H H3 0.451(3) 0.1097(13) 0.161(3) 0.072(6) Uiso d . 1 . .
C C4 0.6785(2) 0.03318(10) 0.2356(2) 0.0488(4) Uani d . 1 . .
C C5 0.8489(2) 0.02819(9) 0.2331(2) 0.0466(4) Uani d . 1 . .
H H5 0.934(3) -0.0186(12) 0.288(2) 0.055(5) Uiso d . 1 . .
C C6 0.9094(2) 0.09227(9) 0.16142(18) 0.0421(4) Uani d . 1 . .
C C7 0.4899(3) 0.24369(15) 0.0026(3) 0.0701(5) Uani d . 1 . .
H H7A 0.369(5) 0.236(2) -0.009(5) 0.139(12) Uiso d . 1 . .
H H7B 0.479(4) 0.2576(19) -0.111(5) 0.115(9) Uiso d . 1 . .
H H7C 0.530(4) 0.292(2) 0.078(4) 0.111(9) Uiso d . 1 . .
C C8 0.6158(4) -0.03631(15) 0.3157(3) 0.0718(6) Uani d . 1 . .
H H8A 0.481(5) -0.056(2) 0.237(5) 0.132(11) Uiso d . 1 . .
H H8B 0.694(6) -0.085(3) 0.348(5) 0.152(13) Uiso d . 1 . .
H H8C 0.611(4) -0.0151(19) 0.415(5) 0.116(9) Uiso d . 1 . .
C C9 1.0959(2) 0.08575(13) 0.1626(3) 0.0571(4) Uani d . 1 . .
H H9A 1.083(3) 0.0893(13) 0.040(3) 0.073(6) Uiso d . 1 . .
H H9B 1.161(4) 0.0329(16) 0.214(3) 0.088(7) Uiso d . 1 . .
H H9C 1.179(3) 0.1299(15) 0.234(3) 0.078(6) Uiso d . 1 . .
N N1 0.85323(19) 0.22763(8) 0.01026(18) 0.0489(4) Uani d . 1 . .
H H1 0.868(3) 0.2161(12) -0.078(3) 0.060(5) Uiso d . 1 . .
C C10 0.9063(3) 0.30398(11) 0.0798(2) 0.0579(5) Uani d . 1 . .
H H10 0.947(2) 0.3419(11) 0.007(2) 0.056(5) Uiso d . 1 . .
O O1 0.9086(2) 0.33069(8) 0.21640(18) 0.0792(5) Uani d . 1 . .

loop_
_atom_site_aniso_label
_atom_site_aniso_U_11
_atom_site_aniso_U_22
_atom_site_aniso_U_33
_atom_site_aniso_U_12
_atom_site_aniso_U_13
_atom_site_aniso_U_23
C1 0.0488(8) 0.0413(7) 0.0360(7) -0.0034(6) 0.0240(6) -0.0044(5)
C2 0.0491(8) 0.0497(8) 0.0436(8) 0.0045(6) 0.0247(6) -0.0013(6)
C3 0.0446(8) 0.0618(10) 0.0526(8) -0.0046(7) 0.0287(7) -0.0060(7)
C4 0.0568(9) 0.0480(8) 0.0452(8) -0.0113(7) 0.0277(7) -0.0062(6)
C5 0.0549(9) 0.0397(8) 0.0463(8) 0.0015(6) 0.0256(7) -0.0010(6)
C6 0.0443(7) 0.0450(8) 0.0387(7) -0.0013(6) 0.0218(6) -0.0057(5)
C7 0.0683(12) 0.0706(13) 0.0771(13) 0.0254(10) 0.0400(10) 0.0154(11)
C8 0.0884(15) 0.0662(13) 0.0719(12) -0.0216(11) 0.0480(12) 0.0007(10)
C9 0.0499(9) 0.0671(11) 0.0600(10) 0.0033(8) 0.0313(8) -0.0011(8)
N1 0.0682(8) 0.0471(7) 0.0426(7) -0.0035(6) 0.0359(6) -0.0011(5)
C10 0.0854(12) 0.0489(9) 0.0507(8) -0.0124(8) 0.0422(9) 0.0005(7)
O1 0.1406(13) 0.0553(8) 0.0656(8) -0.0296(8) 0.0691(9) -0.0155(6)

loop_
_atom_type_symbol
_atom_type_description
_atom_type_scat_dispersion_real
_atom_type_scat_dispersion_imag
_atom_type_scat_source
C C 0.0033 0.0016 'International Tables Vol C Tables 4.2.6.8 and 6.1.1.4'
H H 0.0000 0.0000 'International Tables Vol C Tables 4.2.6.8 and 6.1.1.4'
N N 0.0061 0.0033 'International Tables Vol C Tables 4.2.6.8 and 6.1.1.4'
O O 0.0106 0.0060 'International Tables Vol C Tables 4.2.6.8 and 6.1.1.4'

loop_
_geom_angle_atom_site_label_1
_geom_angle_atom_site_label_2
_geom_angle_atom_site_label_3
_geom_angle_site_symmetry_1
_geom_angle_site_symmetry_3
_geom_angle
_geom_angle_publ_flag
C2 C1 C6 . . 121.16(13) ?
C2 C1 N1 . . 120.43(13) ?
C6 C1 N1 . . 118.38(13) ?
C3 C2 C1 . . 117.98(14) ?
C3 C2 C7 . . 120.32(16) ?
C1 C2 C7 . . 121.70(15) ?
C4 C3 C2 . . 122.68(14) ?
C4 C3 H3 . . 120.4(13) ?
C2 C3 H3 . . 117.0(13) ?
C3 C4 C5 . . 117.91(14) ?
C3 C4 C8 . . 120.91(16) ?
C5 C4 C8 . . 121.18(16) ?
C4 C5 C6 . . 121.78(14) ?
C4 C5 H5 . . 121.0(11) ?
C6 C5 H5 . . 117.1(11) ?
C5 C6 C1 . . 118.48(13) ?
C5 C6 C9 . . 120.70(14) ?
C1 C6 C9 . . 120.83(14) ?
C2 C7 H7A . . 113(2) ?
C2 C7 H7B . . 110.9(19) ?
H7A C7 H7B . . 111(3) ?
C2 C7 H7C . . 113.3(18) ?
H7A C7 H7C . . 100(3) ?
H7B C7 H7C . . 109(3) ?
C4 C8 H8A . . 114.8(19) ?
C4 C8 H8B . . 114(2) ?
H8A C8 H8B . . 107(3) ?
C4 C8 H8C . . 108.2(19) ?
H8A C8 H8C . . 101(3) ?
H8B C8 H8C . . 111(3) ?
C6 C9 H9A . . 113.2(12) ?
C6 C9 H9B . . 112.6(14) ?
H9A C9 H9B . . 105.7(19) ?
C6 C9 H9C . . 110.0(13) ?
H9A C9 H9C . . 107.6(18) ?
H9B C9 H9C . . 107.3(19) ?
C10 N1 C1 . . 124.38(12) ?
C10 N1 H1 . . 116.2(13) ?
C1 N1 H1 . . 119.1(13) ?
O1 C10 N1 . . 126.09(15) ?
O1 C10 H10 . . 120.0(10) ?
N1 C10 H10 . . 113.9(10) ?

loop_
_geom_bond_atom_site_label_1
_geom_bond_atom_site_label_2
_geom_bond_site_symmetry_2
_geom_bond_distance
_geom_bond_publ_flag
C1 C2 . 1.394(2) ?
C1 C6 . 1.396(2) ?
C1 N1 . 1.4303(18) ?
C2 C3 . 1.385(2) ?
C2 C7 . 1.508(2) ?
C3 C4 . 1.382(2) ?
C3 H3 . 0.94(2) ?
C4 C5 . 1.387(2) ?
C4 C8 . 1.506(2) ?
C5 C6 . 1.390(2) ?
C5 H5 . 0.96(2) ?
C6 C9 . 1.503(2) ?
C7 H7A . 0.94(4) ?
C7 H7B . 0.95(3) ?
C7 H7C . 0.95(3) ?
C8 H8A . 1.00(4) ?
C8 H8B . 0.95(4) ?
C8 H8C . 0.92(3) ?
C9 H9A . 0.99(2) ?
C9 H9B . 0.97(3) ?
C9 H9C . 0.95(2) ?
N1 C10 . 1.325(2) ?
N1 H1 . 0.83(2) ?
C10 O1 . 1.219(2) ?
C10 H10 . 1.023(18) ?

loop_
_geom_hbond_atom_site_label_D
_geom_hbond_atom_site_label_H
_geom_hbond_atom_site_label_A
_geom_hbond_site_symmetry_A
_geom_hbond_distance_DH
_geom_hbond_distance_HA
_geom_hbond_distance_DA
_geom_hbond_angle_DHA
_geom_hbond_publ_flag
N1 H1 O1 4_565 0.83(2) 2.05(2) 2.8775(18) 171.4(19) y

loop_
_geom_torsion_atom_site_label_1
_geom_torsion_atom_site_label_2
_geom_torsion_atom_site_label_3
_geom_torsion_atom_site_label_4
_geom_torsion_site_symmetry_1
_geom_torsion_site_symmetry_2
_geom_torsion_site_symmetry_3
_geom_torsion_site_symmetry_4
_geom_torsion
_geom_torsion_publ_flag
C6 C1 C2 C3 . . . . 1.1(2) ?
N1 C1 C2 C3 . . . . 178.93(13) ?
C6 C1 C2 C7 . . . . -177.86(16) ?
N1 C1 C2 C7 . . . . 0.0(2) ?
C1 C2 C3 C4 . . . . -0.9(2) ?
C7 C2 C3 C4 . . . . 178.09(16) ?
C2 C3 C4 C5 . . . . -0.1(2) ?
C2 C3 C4 C8 . . . . -179.94(16) ?
C3 C4 C5 C6 . . . . 0.9(2) ?
C8 C4 C5 C6 . . . . -179.26(15) ?
C4 C5 C6 C1 . . . . -0.7(2) ?
C4 C5 C6 C9 . . . . 179.23(14) ?
C2 C1 C6 C5 . . . . -0.4(2) ?
N1 C1 C6 C5 . . . . -178.22(12) ?
C2 C1 C6 C9 . . . . 179.75(14) ?
N1 C1 C6 C9 . . . . 1.9(2) ?
C2 C1 N1 C10 . . . . 70.1(2) ?
C6 C1 N1 C10 . . . . -112.01(18) ?
C1 N1 C10 O1 . . . . -1.5(3) ?

loop_
_cod_related_entry_id
_cod_related_entry_database
_cod_related_entry_code
1 ChemSpider 3615661
